data_4324864
loop_
_publ_author_name
'Junichi Nishijo'
'Ken Judai'
'Nobuyuki Nishi'

_publ_section_title
;
 Weak Ferromagnetism and Strong Spin-Spin Interaction Mediated by the
 Mixed-Valence Ethynyltetrathiafulvalene-Type Ligand
;
_journal_name_full 'Inorganic Chemistry'
_journal_page_first 3464
_journal_page_last 3470
_journal_paper_doi 10.1021/ic102384s
_journal_volume 50
_journal_year 2011
_chemical_formula_sum 'C46 H51 B2 Cl2 Cr F8 N5 S12'
_chemical_formula_weight 1355.16
_chemical_name_common '[CrCyclam(C2MeEDT)2][BF4]2(PhCl)2(MeCN)'
_chemical_name_systematic
; 
 ? 
;
_space_group_IT_number 15
_symmetry_cell_setting monoclinic
_symmetry_space_group_name_Hall '-C 2yc'
_symmetry_space_group_name_H-M 'C 1 2/c 1'
_atom_sites_solution_hydrogens geom
_atom_sites_solution_primary direct
_atom_sites_solution_secondary difmap
_audit_creation_method SHELXL-97
_cell_angle_alpha 90.00
_cell_angle_beta 103.469(3)
_cell_angle_gamma 90.00
_cell_formula_units_Z 4
_cell_length_a 32.828(3)
_cell_length_b 11.8716(11)
_cell_length_c 16.1111(16)
_cell_measurement_reflns_used 11244
_cell_measurement_temperature 293(2)
_cell_measurement_theta_max 30.5214
_cell_measurement_theta_min 1.2756
_cell_volume 6106.1(10)
_computing_cell_refinement 'CrystalClear (Rigaku/MSC Inc., 2006)'
_computing_data_collection 'CrystalClear (Rigaku/MSC Inc., 2006)'
_computing_data_reduction 'CrystalClear (Rigaku/MSC Inc., 2006)'
_computing_structure_refinement 'SHELXL-97 (Sheldrick, 1997)'
_computing_structure_solution 'SIR2004 (M. C. Burla et al.)'
_diffrn_ambient_temperature 293(2)
_diffrn_detector_area_resol_mean 14.6306
_diffrn_measured_fraction_theta_full 83.3000
_diffrn_measured_fraction_theta_max 30.5214
_diffrn_measurement_device 'Mercury (2x2 bin mode)'
_diffrn_measurement_device_type 'Rigaku AFC7R with CCD detector'
_diffrn_measurement_method \w-2\q
_diffrn_radiation_detector CCD
_diffrn_radiation_monochromator 'Graphite Monochromator'
_diffrn_radiation_source 'Rotating Anode'
_diffrn_radiation_type MoK\a
_diffrn_radiation_wavelength 0.71073
_diffrn_reflns_av_R_equivalents 0.0292
_diffrn_reflns_av_sigmaI/netI 0.0292
_diffrn_reflns_limit_h_max 42
_diffrn_reflns_limit_h_min -39
_diffrn_reflns_limit_k_max 14
_diffrn_reflns_limit_k_min -15
_diffrn_reflns_limit_l_max 20
_diffrn_reflns_limit_l_min -17
_diffrn_reflns_number 30415
_diffrn_reflns_theta_full 30.5214
_diffrn_reflns_theta_max 30.64
_diffrn_reflns_theta_min 1.28
_exptl_absorpt_coefficient_mu 0.747
_exptl_absorpt_correction_T_max 0.9565
_exptl_absorpt_correction_T_min 0.8017
_exptl_absorpt_correction_type numerical
_exptl_crystal_colour Black
_exptl_crystal_density_diffrn 1.474
_exptl_crystal_description Rod
_exptl_crystal_F_000 2776
_exptl_crystal_size_max 0.5
_exptl_crystal_size_mid 0.2
_exptl_crystal_size_min 0.2
_refine_diff_density_max 2.037
_refine_diff_density_min -0.730
_refine_diff_density_rms 0.140
_refine_ls_extinction_method none
_refine_ls_goodness_of_fit_ref 1.129
_refine_ls_hydrogen_treatment constr
_refine_ls_matrix_type full
_refine_ls_number_parameters 331
_refine_ls_number_reflns 7850
_refine_ls_number_restraints 3
_refine_ls_restrained_S_all 1.131
_refine_ls_R_factor_all 0.1052
_refine_ls_R_factor_gt 0.0901
_refine_ls_shift/su_max 0.023
_refine_ls_shift/su_mean 0.001
_refine_ls_structure_factor_coef Fsqd
_refine_ls_weighting_details 'calc w=1/[\s^2^(Fo^2^)+(0.1878P)^2^+7.8404P] where P=(Fo^2^+2Fc^2^)/3'
_refine_ls_weighting_scheme calc
_refine_ls_wR_factor_gt 0.2844
_refine_ls_wR_factor_ref 0.3082
_reflns_number_gt 6150
_reflns_number_total 7850
_reflns_threshold_expression >2sigma(I)
_cod_data_source_file ic102384s_si_001_3.cif
_cod_data_source_block '[CrCyclam(C2MeEDT)2][BF4]2(PhCl)2(MeCN)'
_cod_database_code 4324864

loop_
_symmetry_equiv_pos_as_xyz
'x, y, z'
'-x, y, -z+1/2'
'x+1/2, y+1/2, z'
'-x+1/2, y+1/2, -z+1/2'
'-x, -y, -z'
'x, -y, z-1/2'
'-x+1/2, -y+1/2, -z'
'x+1/2, -y+1/2, z-1/2'

loop_
_atom_site_label
_atom_site_type_symbol
_atom_site_fract_x
_atom_site_fract_y
_atom_site_fract_z
_atom_site_U_iso_or_equiv
_atom_site_adp_type
_atom_site_occupancy
_atom_site_symmetry_multiplicity
_atom_site_calc_flag
_atom_site_refinement_flags
Cr1 Cr 0.7500 0.2500 0.5000 0.0380(2) Uani 1 2 d S
S1 S 0.92479(3) 0.33404(11) 0.50567(7) 0.0570(3) Uani 1 1 d .
S2 S 0.92625(3) 0.43442(12) 0.34061(7) 0.0584(3) Uani 1 1 d .
S3 S 1.02605(3) 0.31189(13) 0.54884(7) 0.0654(4) Uani 1 1 d .
S4 S 1.02649(3) 0.41344(14) 0.38312(7) 0.0690(4) Uani 1 1 d .
S5 S 1.11732(4) 0.27566(14) 0.59927(9) 0.0712(4) Uani 1 1 d .
S6 S 1.11671(4) 0.39762(17) 0.39989(9) 0.0796(5) Uani 1 1 d .
N1 N 0.77455(10) 0.0921(3) 0.5367(2) 0.0470(7) Uani 1 1 d .
H1 H 0.7551 0.0547 0.5581 0.056 Uiso 1 1 calc R
N2 N 0.73533(10) 0.1839(3) 0.3770(2) 0.0470(7) Uani 1 1 d .
H2 H 0.7557 0.2064 0.3509 0.056 Uiso 1 1 calc R
C1 C 0.80534(14) 0.2799(4) 0.6777(3) 0.0599(11) Uani 1 1 d .
H1A H 0.8083 0.3116 0.7343 0.072 Uiso 1 1 calc R
H1B H 0.8279 0.3092 0.6543 0.072 Uiso 1 1 calc R
C2 C 0.80939(16) 0.1516(5) 0.6850(3) 0.0671(12) Uani 1 1 d .
H2A H 0.7847 0.1221 0.7010 0.081 Uiso 1 1 calc R
H2B H 0.8334 0.1337 0.7308 0.081 Uiso 1 1 calc R
C3 C 0.81432(14) 0.0908(4) 0.6042(3) 0.0608(11) Uani 1 1 d .
H3A H 0.8363 0.1270 0.5826 0.073 Uiso 1 1 calc R
H3B H 0.8227 0.0134 0.6181 0.073 Uiso 1 1 calc R
C4 C 0.77744(15) 0.0330(4) 0.4569(3) 0.0583(10) Uani 1 1 d .
H4A H 0.7793 -0.0477 0.4667 0.070 Uiso 1 1 calc R
H4B H 0.8024 0.0572 0.4393 0.070 Uiso 1 1 calc R
C5 C 0.73915(15) 0.0598(4) 0.3884(3) 0.0571(10) Uani 1 1 d .
H5A H 0.7413 0.0248 0.3352 0.069 Uiso 1 1 calc R
H5B H 0.7144 0.0303 0.4041 0.069 Uiso 1 1 calc R
C6 C 0.80728(11) 0.3022(3) 0.4794(2) 0.0442(7) Uani 1 1 d .
C7 C 0.83899(12) 0.3297(3) 0.4605(3) 0.0485(8) Uani 1 1 d .
C8 C 0.83989(13) 0.4337(5) 0.2885(3) 0.0623(11) Uani 1 1 d .
H8A H 0.8320 0.3682 0.2534 0.093 Uiso 1 1 calc R
H8B H 0.8467 0.4940 0.2544 0.093 Uiso 1 1 calc R
H8C H 0.8170 0.4560 0.3126 0.093 Uiso 1 1 calc R
C9 C 0.87631(11) 0.3598(3) 0.4348(2) 0.0452(8) Uani 1 1 d .
C10 C 0.87723(11) 0.4067(4) 0.3586(2) 0.0475(8) Uani 1 1 d .
C11 C 0.95462(12) 0.3800(4) 0.4364(3) 0.0554(10) Uani 1 1 d .
C12 C 0.99729(12) 0.3712(5) 0.4548(3) 0.0576(10) Uani 1 1 d .
C13 C 1.07453(12) 0.3243(4) 0.5216(3) 0.0567(10) Uani 1 1 d .
C14 C 1.07479(13) 0.3705(5) 0.4464(3) 0.0589(11) Uani 1 1 d .
C15 C 1.15437(15) 0.2585(5) 0.5339(4) 0.0750(15) Uani 1 1 d .
H15A H 1.1811 0.2363 0.5700 0.090 Uiso 1 1 calc R
H15B H 1.1449 0.1979 0.4937 0.090 Uiso 1 1 calc R
C16 C 1.16071(14) 0.3642(5) 0.4844(4) 0.0688(13) Uani 1 1 d .
H16A H 1.1851 0.3536 0.4608 0.083 Uiso 1 1 calc R
H16B H 1.1664 0.4273 0.5236 0.083 Uiso 1 1 calc R
B1 B 0.76861(18) -0.1829(5) 0.6672(4) 0.0618(12) Uani 1 1 d .
F1 F 0.74120(13) -0.0969(3) 0.6355(3) 0.1062(13) Uani 1 1 d .
F2 F 0.78797(14) -0.1550(5) 0.7502(2) 0.1171(16) Uani 1 1 d .
F3 F 0.79959(17) -0.1902(5) 0.6243(3) 0.1264(17) Uani 1 1 d .
F4 F 0.74795(15) -0.2813(4) 0.6699(4) 0.1250(18) Uani 1 1 d .
C93 C 0.9212(2) 0.0569(6) 0.4192(5) 0.129(3) Uani 1 1 d G
C94 C 0.96136(19) 0.0839(7) 0.4115(6) 0.145(4) Uani 1 1 d G
H94 H 0.9842 0.0719 0.4571 0.174 Uiso 1 1 calc R
C95 C 0.9674(2) 0.1287(8) 0.3355(7) 0.179(6) Uani 1 1 d G
H95 H 0.9943 0.1467 0.3304 0.215 Uiso 1 1 calc R
C96 C 0.9333(4) 0.1465(7) 0.2673(6) 0.186(6) Uani 1 1 d G
H96 H 0.9374 0.1765 0.2165 0.223 Uiso 1 1 calc R
C97 C 0.8932(3) 0.1195(7) 0.2750(6) 0.156(5) Uani 1 1 d G
H97 H 0.8704 0.1314 0.2294 0.188 Uiso 1 1 calc R
C98 C 0.88712(17) 0.0747(6) 0.3509(7) 0.147(5) Uani 1 1 d G
H98 H 0.8602 0.0566 0.3561 0.177 Uiso 1 1 calc R
Cl1 Cl 0.91397(15) 0.0051(4) 0.5132(3) 0.1969(18) Uani 1 1 d .
C90 C 0.9260(4) 0.2535(10) 0.7190(8) 0.079(3) Uiso 0.50 1 d PD
H90A H 0.9160 0.1946 0.6785 0.118 Uiso 0.50 1 calc PR
H90B H 0.9132 0.3236 0.6974 0.118 Uiso 0.50 1 calc PR
H90C H 0.9189 0.2361 0.7721 0.118 Uiso 0.50 1 calc PR
C91 C 0.9706(6) 0.263(2) 0.7323(18) 0.162(9) Uiso 0.50 1 d PD
N92 N 1.0000 0.3257(16) 0.7500 0.189(6) Uiso 1 2 d SD

loop_
_atom_site_aniso_label
_atom_site_aniso_U_11
_atom_site_aniso_U_22
_atom_site_aniso_U_33
_atom_site_aniso_U_23
_atom_site_aniso_U_13
_atom_site_aniso_U_12
Cr1 0.0268(4) 0.0475(5) 0.0410(4) -0.0019(3) 0.0104(3) -0.0051(3)
S1 0.0323(5) 0.0871(8) 0.0525(6) 0.0159(5) 0.0117(4) -0.0002(4)
S2 0.0328(5) 0.0944(8) 0.0490(6) 0.0148(5) 0.0116(4) -0.0035(5)
S3 0.0351(5) 0.1068(10) 0.0544(6) 0.0186(6) 0.0108(4) 0.0004(5)
S4 0.0325(5) 0.1238(11) 0.0519(6) 0.0161(6) 0.0122(4) -0.0010(5)
S5 0.0435(6) 0.0984(10) 0.0665(7) 0.0070(6) 0.0022(5) 0.0133(6)
S6 0.0369(6) 0.1391(14) 0.0676(8) 0.0021(7) 0.0222(5) -0.0028(7)
N1 0.0381(16) 0.0506(17) 0.0524(18) 0.0008(13) 0.0107(12) -0.0005(13)
N2 0.0431(17) 0.0567(18) 0.0419(16) -0.0063(12) 0.0112(12) -0.0081(13)
C1 0.050(2) 0.071(3) 0.052(2) -0.0068(19) -0.0010(17) -0.011(2)
C2 0.058(3) 0.081(3) 0.054(2) 0.014(2) -0.0024(19) -0.005(2)
C3 0.046(2) 0.066(3) 0.067(3) 0.006(2) 0.0057(18) 0.0055(19)
C4 0.057(2) 0.053(2) 0.066(3) -0.0077(18) 0.0168(19) 0.0072(18)
C5 0.062(3) 0.055(2) 0.055(2) -0.0114(17) 0.0150(18) -0.0041(19)
C6 0.0312(16) 0.053(2) 0.0483(19) -0.0027(14) 0.0094(12) -0.0021(14)
C7 0.0354(18) 0.055(2) 0.056(2) 0.0004(15) 0.0115(14) -0.0011(15)
C8 0.0368(19) 0.087(3) 0.058(3) 0.009(2) 0.0025(16) 0.002(2)
C9 0.0292(16) 0.059(2) 0.0490(19) 0.0030(14) 0.0120(13) -0.0023(14)
C10 0.0283(16) 0.066(2) 0.049(2) 0.0020(15) 0.0103(13) -0.0014(15)
C11 0.0316(18) 0.087(3) 0.048(2) 0.0075(18) 0.0098(14) 0.0000(18)
C12 0.0314(18) 0.094(3) 0.048(2) 0.0095(19) 0.0108(14) 0.0002(19)
C13 0.0306(18) 0.082(3) 0.057(2) -0.0002(19) 0.0099(15) 0.0016(18)
C14 0.0329(18) 0.089(3) 0.055(2) 0.001(2) 0.0120(15) -0.0036(19)
C15 0.036(2) 0.086(4) 0.102(4) -0.006(3) 0.014(2) 0.010(2)
C16 0.035(2) 0.079(3) 0.093(4) -0.016(3) 0.015(2) -0.003(2)
B1 0.055(3) 0.069(3) 0.061(3) 0.009(2) 0.013(2) 0.001(2)
F1 0.074(2) 0.086(2) 0.148(4) 0.030(2) 0.006(2) 0.0065(18)
F2 0.092(3) 0.190(5) 0.070(2) -0.010(2) 0.0197(19) -0.008(3)
F3 0.132(4) 0.138(4) 0.133(4) -0.022(3) 0.078(3) 0.006(3)
F4 0.101(3) 0.080(2) 0.183(5) 0.039(3) 0.011(3) -0.012(2)
C93 0.115(8) 0.112(6) 0.167(9) -0.040(6) 0.047(7) -0.018(5)
C94 0.089(6) 0.157(9) 0.188(11) -0.007(8) 0.030(6) -0.008(6)
C95 0.128(10) 0.169(12) 0.244(17) 0.033(11) 0.049(11) -0.011(9)
C96 0.137(11) 0.160(12) 0.253(18) 0.007(11) 0.028(12) 0.028(10)
C97 0.143(11) 0.139(9) 0.162(11) -0.038(8) -0.015(8) 0.037(8)
C98 0.094(6) 0.131(8) 0.202(12) -0.075(8) 0.004(7) 0.012(6)
Cl1 0.243(5) 0.175(3) 0.199(4) -0.046(3) 0.104(3) -0.065(3)

loop_
_atom_type_symbol
_atom_type_description
_atom_type_scat_dispersion_real
_atom_type_scat_dispersion_imag
_atom_type_scat_source
C C 0.0033 0.0016 'International Tables Vol C Tables 4.2.6.8 and 6.1.1.4'
H H 0.0000 0.0000 'International Tables Vol C Tables 4.2.6.8 and 6.1.1.4'
B B 0.0013 0.0007 'International Tables Vol C Tables 4.2.6.8 and 6.1.1.4'
N N 0.0061 0.0033 'International Tables Vol C Tables 4.2.6.8 and 6.1.1.4'
F F 0.0171 0.0103 'International Tables Vol C Tables 4.2.6.8 and 6.1.1.4'
S S 0.1246 0.1234 'International Tables Vol C Tables 4.2.6.8 and 6.1.1.4'
Cl Cl 0.1484 0.1585 'International Tables Vol C Tables 4.2.6.8 and 6.1.1.4'
Cr Cr 0.3209 0.6236 'International Tables Vol C Tables 4.2.6.8 and 6.1.1.4'

loop_
_geom_angle_atom_site_label_1
_geom_angle_atom_site_label_2
_geom_angle_atom_site_label_3
_geom_angle
_geom_angle_site_symmetry_1
_geom_angle_site_symmetry_3
N1 Cr1 N1 179.997(2) . 7_656
N1 Cr1 C6 90.52(14) . .
N1 Cr1 C6 89.48(14) 7_656 .
N1 Cr1 C6 89.48(14) . 7_656
N1 Cr1 C6 90.52(14) 7_656 7_656
C6 Cr1 C6 180.0 . 7_656
N1 Cr1 N2 85.33(13) . .
N1 Cr1 N2 94.67(13) 7_656 .
C6 Cr1 N2 88.74(14) . .
C6 Cr1 N2 91.26(14) 7_656 .
N1 Cr1 N2 94.67(13) . 7_656
N1 Cr1 N2 85.33(13) 7_656 7_656
C6 Cr1 N2 91.26(14) . 7_656
C6 Cr1 N2 88.74(14) 7_656 7_656
N2 Cr1 N2 179.997(1) . 7_656
C11 S1 C9 95.10(18) . .
C10 S2 C11 96.19(19) . .
C12 S3 C13 95.1(2) . .
C12 S4 C14 95.4(2) . .
C13 S5 C15 99.1(2) . .
C14 S6 C16 102.2(2) . .
C4 N1 C3 113.8(3) . .
C4 N1 Cr1 106.3(3) . .
C3 N1 Cr1 115.7(3) . .
C1 N2 C5 113.5(3) 7_656 .
C1 N2 Cr1 115.7(3) 7_656 .
C5 N2 Cr1 105.2(2) . .
N2 C1 C2 112.6(4) 7_656 .
C1 C2 C3 115.4(4) . .
N1 C3 C2 111.6(4) . .
N1 C4 C5 108.9(3) . .
N2 C5 C4 109.5(3) . .
C7 C6 Cr1 174.4(3) . .
C6 C7 C9 177.7(4) . .
C10 C9 C7 124.6(3) . .
C10 C9 S1 116.9(3) . .
C7 C9 S1 118.5(3) . .
C9 C10 C8 125.8(4) . .
C9 C10 S2 116.6(3) . .
C8 C10 S2 117.5(3) . .
C12 C11 S2 122.3(3) . .
C12 C11 S1 122.7(3) . .
S2 C11 S1 115.1(2) . .
C11 C12 S3 122.8(3) . .
C11 C12 S4 122.0(3) . .
S3 C12 S4 115.1(2) . .
C14 C13 S5 127.8(3) . .
C14 C13 S3 117.5(3) . .
S5 C13 S3 114.7(3) . .
C13 C14 S6 129.8(3) . .
C13 C14 S4 116.9(3) . .
S6 C14 S4 113.3(3) . .
C16 C15 S5 114.0(4) . .
C15 C16 S6 113.4(3) . .
F3 B1 F4 113.6(6) . .
F3 B1 F1 111.2(5) . .
F4 B1 F1 111.2(5) . .
F3 B1 F2 106.1(5) . .
F4 B1 F2 107.2(5) . .
F1 B1 F2 107.2(5) . .
C94 C93 C98 120.0 . .
C94 C93 Cl1 119.6(6) . .
C98 C93 Cl1 120.3(6) . .
C95 C94 C93 120.0 . .
C94 C95 C96 120.0 . .
C97 C96 C95 120.0 . .
C96 C97 C98 120.0 . .
C97 C98 C93 120.0 . .
N92 C91 C90 145(2) . .
N92 C91 C91 38.5(14) . 2_756
C90 C91 C91 170(3) . 2_756
C91 N92 C91 103(3) 2_756 .

loop_
_geom_bond_atom_site_label_1
_geom_bond_atom_site_label_2
_geom_bond_distance
_geom_bond_site_symmetry_2
Cr1 N1 2.071(3) .
Cr1 N1 2.071(3) 7_656
Cr1 C6 2.078(4) .
Cr1 C6 2.079(4) 7_656
Cr1 N2 2.080(3) .
Cr1 N2 2.080(3) 7_656
S1 C11 1.736(4) .
S1 C9 1.756(4) .
S2 C10 1.732(4) .
S2 C11 1.731(4) .
S3 C12 1.736(4) .
S3 C13 1.753(4) .
S4 C12 1.738(4) .
S4 C14 1.749(4) .
S5 C13 1.747(4) .
S5 C15 1.796(6) .
S6 C14 1.743(4) .
S6 C16 1.784(5) .
N1 C4 1.487(5) .
N1 C3 1.492(5) .
N2 C1 1.482(6) 7_656
N2 C5 1.486(6) .
C1 N2 1.483(6) 7_656
C1 C2 1.531(7) .
C2 C3 1.529(7) .
C4 C5 1.502(7) .
C6 C7 1.196(5) .
C7 C9 1.427(5) .
C8 C10 1.496(5) .
C9 C10 1.354(5) .
C11 C12 1.366(6) .
C13 C14 1.332(7) .
C15 C16 1.526(8) .
B1 F3 1.358(7) .
B1 F4 1.357(7) .
B1 F1 1.377(7) .
B1 F2 1.381(7) .
C93 C94 1.3900 .
C93 C98 1.3900 .
C93 Cl1 1.702(9) .
C94 C95 1.3900 .
C95 C96 1.3900 .
C96 C97 1.3900 .
C97 C98 1.3900 .
C90 C91 1.434(16) .
C91 N92 1.203(15) .
C91 C91 1.88(4) 2_756
N92 C91 1.202(15) 2_756
